data_1507689
loop_
_publ_author_name
'Merling, Everett'
'Lamm, Vladimir'
'Geib, Steven J.'
'Lac\^ote, Emmanuel'
'Curran, Dennis P.'

_publ_section_title
;
 [3 + 2]-dipolar cycloaddition reactions of an N-heterocyclic carbene
 boryl azide.
;
_journal_issue 11
_journal_name_full 'Organic letters'
_journal_page_first 2690
_journal_page_last 2693
_journal_paper_doi 10.1021/ol300851m
_journal_volume 14
_journal_year 2012
_chemical_formula_sum 'C32 H44 B N5 O'
_chemical_formula_weight 525.53
_chemical_name_systematic
; 
 ? 
;
_space_group_IT_number 61
_symmetry_cell_setting orthorhombic
_symmetry_space_group_name_Hall '-P 2ac 2ab'
_symmetry_space_group_name_H-M 'P b c a'
_atom_sites_solution_hydrogens geom
_atom_sites_solution_primary direct
_atom_sites_solution_secondary difmap
_audit_creation_method SHELXL-97
_cell_angle_alpha 90.00
_cell_angle_beta 90.00
_cell_angle_gamma 90.00
_cell_formula_units_Z 8
_cell_length_a 15.4372(6)
_cell_length_b 18.7975(8)
_cell_length_c 21.1721(8)
_cell_measurement_reflns_used 9864
_cell_measurement_temperature 100(2)
_cell_measurement_theta_max 67.916
_cell_measurement_theta_min 4.176
_cell_volume 6143.7(4)
_computing_structure_refinement 'SHELXL-97 (Sheldrick, 2008)'
_computing_structure_solution 'SHELXS-97 (Sheldrick, 2008)'
_diffrn_ambient_temperature 100(2)
_diffrn_measured_fraction_theta_full 0.998
_diffrn_measured_fraction_theta_max 0.998
_diffrn_radiation_monochromator graphite
_diffrn_radiation_source 'fine-focus sealed tube'
_diffrn_radiation_type CuK\a
_diffrn_radiation_wavelength 1.54178
_diffrn_reflns_av_R_equivalents 0.0436
_diffrn_reflns_av_sigmaI/netI 0.0240
_diffrn_reflns_limit_h_max 18
_diffrn_reflns_limit_h_min -18
_diffrn_reflns_limit_k_max 22
_diffrn_reflns_limit_k_min -22
_diffrn_reflns_limit_l_max 25
_diffrn_reflns_limit_l_min -24
_diffrn_reflns_number 52153
_diffrn_reflns_theta_full 68.25
_diffrn_reflns_theta_max 68.29
_diffrn_reflns_theta_min 4.18
_exptl_absorpt_coefficient_mu 0.536
_exptl_absorpt_correction_T_max 0.9336
_exptl_absorpt_correction_T_min 0.8912
_exptl_absorpt_correction_type multi-scan
_exptl_absorpt_process_details 'Bruker Sadabs'
_exptl_crystal_colour colorless
_exptl_crystal_density_diffrn 1.136
_exptl_crystal_density_method 'not measured'
_exptl_crystal_description chunk
_exptl_crystal_F_000 2272
_exptl_crystal_size_max 0.22
_exptl_crystal_size_mid 0.15
_exptl_crystal_size_min 0.13
_refine_diff_density_max 0.706
_refine_diff_density_min -0.339
_refine_diff_density_rms 0.047
_refine_ls_extinction_method none
_refine_ls_goodness_of_fit_ref 1.822
_refine_ls_hydrogen_treatment mixed
_refine_ls_matrix_type full
_refine_ls_number_parameters 392
_refine_ls_number_reflns 5624
_refine_ls_number_restraints 0
_refine_ls_restrained_S_all 1.822
_refine_ls_R_factor_all 0.0597
_refine_ls_R_factor_gt 0.0527
_refine_ls_shift/su_max 0.000
_refine_ls_shift/su_mean 0.000
_refine_ls_structure_factor_coef Fsqd
_refine_ls_weighting_details 'calc w=1/[\s^2^(Fo^2^)+(0.0780P)^2^+0.0000P] where P=(Fo^2^+2Fc^2^)/3'
_refine_ls_weighting_scheme calc
_refine_ls_wR_factor_gt 0.1719
_refine_ls_wR_factor_ref 0.1765
_reflns_number_gt 4926
_reflns_number_total 5624
_reflns_threshold_expression >2sigma(I)
_cod_data_source_file ol300851m_si_006.cif
_cod_data_source_block em64_43_0m
_cod_database_code 1507689

loop_
_symmetry_equiv_pos_as_xyz
'x, y, z'
'x+1/2, -y+1/2, -z'
'-x, y+1/2, -z+1/2'
'-x+1/2, -y, z+1/2'
'-x, -y, -z'
'-x-1/2, y-1/2, z'
'x, -y-1/2, z-1/2'
'x-1/2, y, -z-1/2'

loop_
_atom_site_label
_atom_site_type_symbol
_atom_site_fract_x
_atom_site_fract_y
_atom_site_fract_z
_atom_site_U_iso_or_equiv
_atom_site_adp_type
_atom_site_occupancy
_atom_site_symmetry_multiplicity
_atom_site_calc_flag
_atom_site_refinement_flags
O O -0.09697(12) 0.15912(10) 0.32001(8) 0.0625(5) Uani 1 1 d .
B B 0.16378(12) 0.07474(11) 0.49949(8) 0.0252(4) Uani 1 1 d .
H2B H 0.2119(14) 0.0446(12) 0.4671(10) 0.037(6) Uiso 1 1 d .
H1B H 0.1452(13) 0.0378(11) 0.5385(10) 0.034(5) Uiso 1 1 d .
N1 N 0.22107(8) 0.15644(8) 0.59255(6) 0.0213(3) Uani 1 1 d .
C1 C 0.21207(9) 0.14179(9) 0.53041(7) 0.0204(4) Uani 1 1 d .
N2 N 0.25925(8) 0.19264(7) 0.50068(6) 0.0207(3) Uani 1 1 d .
C2 C 0.27413(10) 0.21491(10) 0.60167(8) 0.0250(4) Uani 1 1 d .
H2 H 0.2884(11) 0.2326(10) 0.6430(9) 0.019(4) Uiso 1 1 d .
N3 N 0.08451(9) 0.09869(8) 0.46102(7) 0.0278(4) Uani 1 1 d .
C3 C 0.29841(11) 0.23777(9) 0.54395(8) 0.0242(4) Uani 1 1 d .
H3 H 0.3367(13) 0.2738(10) 0.5327(9) 0.022(4) Uiso 1 1 d .
N4 N 0.03257(9) 0.15019(8) 0.48222(7) 0.0318(4) Uani 1 1 d .
C4 C 0.23220(11) 0.05525(10) 0.66495(8) 0.0273(4) Uani 1 1 d .
N5 N -0.04305(10) 0.15028(10) 0.45796(8) 0.0395(4) Uani 1 1 d .
C5 C 0.19870(12) 0.01749(11) 0.71581(8) 0.0341(4) Uani 1 1 d .
H5A H 0.2289 -0.0229 0.7314 0.041 Uiso 1 1 calc R
C6 C 0.12163(13) 0.03810(11) 0.74413(8) 0.0359(4) Uani 1 1 d .
H6A H 0.0998 0.0120 0.7791 0.043 Uiso 1 1 calc R
C7 C 0.07667(11) 0.09609(10) 0.72195(8) 0.0305(4) Uani 1 1 d .
H7A H 0.0240 0.1095 0.7419 0.037 Uiso 1 1 calc R
C8 C 0.10693(10) 0.13562(9) 0.67071(7) 0.0235(4) Uani 1 1 d .
C9 C 0.18533(10) 0.11434(9) 0.64382(7) 0.0223(4) Uani 1 1 d .
C10 C 0.31777(11) 0.03346(11) 0.63533(8) 0.0329(4) Uani 1 1 d .
H10A H 0.3227 0.0585 0.5938 0.039 Uiso 1 1 calc R
C11 C 0.39275(13) 0.05826(12) 0.67653(11) 0.0446(5) Uani 1 1 d .
H11A H 0.3879 0.1096 0.6838 0.067 Uiso 1 1 calc R
H11B H 0.4477 0.0480 0.6552 0.067 Uiso 1 1 calc R
H11C H 0.3910 0.0332 0.7171 0.067 Uiso 1 1 calc R
C12 C 0.32249(14) -0.04593(14) 0.62262(13) 0.0566(7) Uani 1 1 d .
H12A H 0.2735 -0.0602 0.5961 0.085 Uiso 1 1 calc R
H12B H 0.3202 -0.0718 0.6627 0.085 Uiso 1 1 calc R
H12C H 0.3769 -0.0570 0.6009 0.085 Uiso 1 1 calc R
C13 C 0.05436(11) 0.19839(9) 0.64687(7) 0.0251(4) Uani 1 1 d .
H13A H 0.0805 0.2149 0.6062 0.030 Uiso 1 1 calc R
C14 C 0.05942(13) 0.25982(11) 0.69450(9) 0.0359(4) Uani 1 1 d .
H14A H 0.1202 0.2725 0.7016 0.054 Uiso 1 1 calc R
H14B H 0.0331 0.2450 0.7345 0.054 Uiso 1 1 calc R
H14C H 0.0282 0.3011 0.6778 0.054 Uiso 1 1 calc R
C15 C -0.03971(11) 0.17700(11) 0.63408(9) 0.0316(4) Uani 1 1 d .
H15A H -0.0410 0.1379 0.6035 0.047 Uiso 1 1 calc R
H15B H -0.0714 0.2178 0.6169 0.047 Uiso 1 1 calc R
H15C H -0.0669 0.1616 0.6736 0.047 Uiso 1 1 calc R
C16 C 0.33174(10) 0.14986(9) 0.40557(7) 0.0215(4) Uani 1 1 d .
C17 C 0.33944(10) 0.15087(9) 0.33996(7) 0.0245(4) Uani 1 1 d .
H17A H 0.3787 0.1192 0.3199 0.029 Uiso 1 1 calc R
C18 C 0.29095(10) 0.19707(10) 0.30371(8) 0.0267(4) Uani 1 1 d .
H18A H 0.2970 0.1969 0.2591 0.032 Uiso 1 1 calc R
C19 C 0.23355(11) 0.24356(10) 0.33217(8) 0.0274(4) Uani 1 1 d .
H19A H 0.2016 0.2759 0.3068 0.033 Uiso 1 1 calc R
C20 C 0.22175(10) 0.24377(10) 0.39748(8) 0.0253(4) Uani 1 1 d .
C21 C 0.27085(10) 0.19562(9) 0.43277(7) 0.0212(4) Uani 1 1 d .
C22 C 0.39148(11) 0.10428(9) 0.44609(7) 0.0246(4) Uani 1 1 d .
H22A H 0.3605 0.0931 0.4864 0.029 Uiso 1 1 calc R
C23 C 0.41562(12) 0.03438(10) 0.41457(9) 0.0335(4) Uani 1 1 d .
H23A H 0.3628 0.0079 0.4043 0.050 Uiso 1 1 calc R
H23B H 0.4515 0.0062 0.4434 0.050 Uiso 1 1 calc R
H23C H 0.4481 0.0441 0.3757 0.050 Uiso 1 1 calc R
C24 C 0.47338(12) 0.14619(10) 0.46248(9) 0.0335(4) Uani 1 1 d .
H24A H 0.5117 0.1166 0.4884 0.050 Uiso 1 1 calc R
H24B H 0.4575 0.1891 0.4861 0.050 Uiso 1 1 calc R
H24C H 0.5034 0.1597 0.4235 0.050 Uiso 1 1 calc R
C25 C 0.16176(12) 0.29746(10) 0.42823(8) 0.0324(4) Uani 1 1 d .
H25A H 0.1437 0.2780 0.4702 0.039 Uiso 1 1 calc R
C26 C 0.21116(15) 0.36633(12) 0.43979(11) 0.0465(5) Uani 1 1 d .
H26A H 0.2632 0.3563 0.4647 0.070 Uiso 1 1 calc R
H26B H 0.1741 0.3998 0.4629 0.070 Uiso 1 1 calc R
H26C H 0.2279 0.3873 0.3992 0.070 Uiso 1 1 calc R
C27 C 0.07930(13) 0.31094(13) 0.38904(9) 0.0413(5) Uani 1 1 d .
H27A H 0.0486 0.2659 0.3825 0.062 Uiso 1 1 calc R
H27B H 0.0953 0.3313 0.3480 0.062 Uiso 1 1 calc R
H27C H 0.0416 0.3442 0.4116 0.062 Uiso 1 1 calc R
C28 C 0.03581(12) 0.04903(11) 0.41982(9) 0.0321(4) Uani 1 1 d .
H28 H 0.0284(13) 0.0018(13) 0.4405(10) 0.035(5) Uiso 1 1 d .
C29 C 0.07710(14) 0.04071(11) 0.35515(9) 0.0371(5) Uani 1 1 d .
H29B H 0.138(2) 0.0351(14) 0.3606(13) 0.061(8) Uiso 1 1 d .
H29A H 0.0569(16) -0.0041(14) 0.3355(12) 0.050(6) Uiso 1 1 d .
C30 C 0.04627(15) 0.10477(12) 0.31672(9) 0.0436(5) Uani 1 1 d .
H30A H 0.0431(17) 0.0971(15) 0.2690(15) 0.067(8) Uiso 1 1 d .
H30B H 0.0902(19) 0.1499(15) 0.3275(14) 0.069(9) Uiso 1 1 d .
C31 C -0.04144(14) 0.12300(11) 0.34491(10) 0.0409(5) Uani 1 1 d .
C32 C -0.04708(12) 0.09144(11) 0.41045(9) 0.0365(5) Uani 1 1 d .
H32 H -0.1017(17) 0.0610(14) 0.4122(12) 0.055(7) Uiso 1 1 d .

loop_
_atom_site_aniso_label
_atom_site_aniso_U_11
_atom_site_aniso_U_22
_atom_site_aniso_U_33
_atom_site_aniso_U_23
_atom_site_aniso_U_13
_atom_site_aniso_U_12
O 0.0646(11) 0.0680(12) 0.0548(10) 0.0109(8) -0.0299(8) 0.0135(9)
B 0.0229(9) 0.0338(11) 0.0189(8) 0.0029(7) -0.0029(7) -0.0039(8)
N1 0.0185(7) 0.0300(8) 0.0154(6) 0.0008(5) 0.0008(5) 0.0001(5)
C1 0.0163(7) 0.0290(9) 0.0160(7) 0.0027(6) 0.0006(5) 0.0035(6)
N2 0.0194(6) 0.0268(7) 0.0160(6) 0.0009(5) 0.0015(5) 0.0010(5)
C2 0.0252(8) 0.0297(10) 0.0202(8) -0.0039(7) -0.0001(6) 0.0004(7)
N3 0.0231(7) 0.0365(9) 0.0238(7) -0.0060(6) -0.0037(5) 0.0028(6)
C3 0.0239(8) 0.0255(9) 0.0233(8) -0.0026(7) 0.0012(6) -0.0019(7)
N4 0.0258(7) 0.0409(9) 0.0286(7) -0.0051(6) -0.0010(6) 0.0061(6)
C4 0.0245(8) 0.0382(10) 0.0192(8) 0.0014(7) -0.0012(6) 0.0069(7)
N5 0.0293(8) 0.0486(11) 0.0404(9) 0.0004(8) -0.0035(7) 0.0064(7)
C5 0.0361(10) 0.0411(11) 0.0250(9) 0.0093(8) 0.0008(7) 0.0110(8)
C6 0.0398(10) 0.0435(11) 0.0243(9) 0.0118(8) 0.0072(7) 0.0054(9)
C7 0.0283(9) 0.0414(11) 0.0217(8) 0.0036(7) 0.0076(6) 0.0047(7)
C8 0.0229(8) 0.0307(9) 0.0170(7) 0.0006(6) 0.0005(6) 0.0027(7)
C9 0.0219(8) 0.0310(9) 0.0139(7) 0.0025(6) 0.0000(6) 0.0015(7)
C10 0.0254(9) 0.0494(12) 0.0238(8) 0.0051(8) 0.0001(6) 0.0141(8)
C11 0.0287(10) 0.0525(13) 0.0526(13) -0.0089(10) -0.0023(8) 0.0069(9)
C12 0.0316(11) 0.0651(16) 0.0732(16) -0.0318(13) 0.0004(10) 0.0104(10)
C13 0.0257(8) 0.0302(10) 0.0196(8) -0.0003(6) 0.0010(6) 0.0055(7)
C14 0.0398(10) 0.0375(11) 0.0303(9) -0.0060(8) -0.0072(8) 0.0082(8)
C15 0.0261(9) 0.0357(10) 0.0329(9) 0.0004(8) -0.0020(7) 0.0054(7)
C16 0.0192(8) 0.0245(8) 0.0208(8) 0.0009(6) 0.0010(6) -0.0027(6)
C17 0.0228(8) 0.0293(9) 0.0214(8) -0.0033(7) 0.0040(6) -0.0012(6)
C18 0.0249(8) 0.0383(10) 0.0168(8) 0.0007(7) 0.0017(6) -0.0028(7)
C19 0.0258(8) 0.0351(10) 0.0213(8) 0.0053(7) 0.0003(6) 0.0036(7)
C20 0.0232(8) 0.0310(10) 0.0218(8) 0.0026(7) 0.0019(6) 0.0017(7)
C21 0.0199(8) 0.0275(9) 0.0162(8) 0.0011(6) 0.0022(5) -0.0023(6)
C22 0.0254(8) 0.0279(9) 0.0203(7) 0.0020(6) 0.0030(6) 0.0033(7)
C23 0.0335(10) 0.0287(10) 0.0384(10) -0.0011(8) -0.0024(7) 0.0040(7)
C24 0.0321(9) 0.0360(10) 0.0323(9) -0.0047(8) -0.0113(7) 0.0056(8)
C25 0.0356(10) 0.0398(11) 0.0217(8) 0.0033(7) 0.0045(7) 0.0132(8)
C26 0.0588(14) 0.0400(12) 0.0405(11) -0.0003(9) 0.0036(9) 0.0155(10)
C27 0.0411(11) 0.0565(13) 0.0264(9) 0.0042(8) 0.0037(8) 0.0202(9)
C28 0.0328(10) 0.0311(10) 0.0322(9) 0.0016(8) -0.0084(7) -0.0027(8)
C29 0.0440(12) 0.0360(11) 0.0314(10) -0.0066(8) -0.0138(8) 0.0002(9)
C30 0.0565(13) 0.0458(13) 0.0284(10) 0.0023(9) -0.0079(9) -0.0056(10)
C31 0.0472(12) 0.0360(11) 0.0395(11) 0.0002(9) -0.0235(9) -0.0045(9)
C32 0.0291(10) 0.0374(11) 0.0431(11) 0.0049(8) -0.0094(8) -0.0053(8)

loop_
_atom_type_symbol
_atom_type_description
_atom_type_scat_dispersion_real
_atom_type_scat_dispersion_imag
_atom_type_scat_source
C C 0.0181 0.0091 'International Tables Vol C Tables 4.2.6.8 and 6.1.1.4'
H H 0.0000 0.0000 'International Tables Vol C Tables 4.2.6.8 and 6.1.1.4'
N N 0.0311 0.0180 'International Tables Vol C Tables 4.2.6.8 and 6.1.1.4'
O O 0.0492 0.0322 'International Tables Vol C Tables 4.2.6.8 and 6.1.1.4'
B B 0.0090 0.0039 'International Tables Vol C Tables 4.2.6.8 and 6.1.1.4'

loop_
_geom_angle_atom_site_label_1
_geom_angle_atom_site_label_2
_geom_angle_atom_site_label_3
_geom_angle
N3 B C1 110.87(15)
N3 B H2B 109.8(11)
C1 B H2B 109.1(11)
N3 B H1B 111.6(11)
C1 B H1B 107.9(11)
H2B B H1B 107.4(15)
C1 N1 C2 111.00(13)
C1 N1 C9 125.29(14)
C2 N1 C9 123.59(13)
N1 C1 N2 104.65(14)
N1 C1 B 127.25(14)
N2 C1 B 127.86(13)
C1 N2 C3 111.00(13)
C1 N2 C21 123.61(13)
C3 N2 C21 125.27(13)
C3 C2 N1 106.92(14)
C3 C2 H2 130.6(11)
N1 C2 H2 122.5(11)
N4 N3 C28 110.49(13)
N4 N3 B 120.82(14)
C28 N3 B 122.07(14)
C2 C3 N2 106.41(15)
C2 C3 H3 129.8(11)
N2 C3 H3 123.6(11)
N5 N4 N3 114.53(15)
C5 C4 C9 117.44(15)
C5 C4 C10 120.41(16)
C9 C4 C10 122.13(15)
N4 N5 C32 107.93(15)
C6 C5 C4 120.76(17)
C6 C5 H5A 119.6
C4 C5 H5A 119.6
C7 C6 C5 120.44(16)
C7 C6 H6A 119.8
C5 C6 H6A 119.8
C6 C7 C8 121.24(16)
C6 C7 H7A 119.4
C8 C7 H7A 119.4
C7 C8 C9 117.05(15)
C7 C8 C13 119.55(14)
C9 C8 C13 123.40(15)
C8 C9 C4 123.05(15)
C8 C9 N1 118.56(14)
C4 C9 N1 118.37(14)
C12 C10 C4 112.34(17)
C12 C10 C11 111.47(17)
C4 C10 C11 110.00(15)
C12 C10 H10A 107.6
C4 C10 H10A 107.6
C11 C10 H10A 107.6
C10 C11 H11A 109.5
C10 C11 H11B 109.5
H11A C11 H11B 109.5
C10 C11 H11C 109.5
H11A C11 H11C 109.5
H11B C11 H11C 109.5
C10 C12 H12A 109.5
C10 C12 H12B 109.5
H12A C12 H12B 109.5
C10 C12 H12C 109.5
H12A C12 H12C 109.5
H12B C12 H12C 109.5
C8 C13 C15 111.20(15)
C8 C13 C14 109.82(13)
C15 C13 C14 111.22(14)
C8 C13 H13A 108.2
C15 C13 H13A 108.2
C14 C13 H13A 108.2
C13 C14 H14A 109.5
C13 C14 H14B 109.5
H14A C14 H14B 109.5
C13 C14 H14C 109.5
H14A C14 H14C 109.5
H14B C14 H14C 109.5
C13 C15 H15A 109.5
C13 C15 H15B 109.5
H15A C15 H15B 109.5
C13 C15 H15C 109.5
H15A C15 H15C 109.5
H15B C15 H15C 109.5
C17 C16 C21 117.34(15)
C17 C16 C22 121.13(14)
C21 C16 C22 121.41(14)
C18 C17 C16 121.10(15)
C18 C17 H17A 119.5
C16 C17 H17A 119.5
C17 C18 C19 120.21(15)
C17 C18 H18A 119.9
C19 C18 H18A 119.9
C18 C19 C20 121.16(16)
C18 C19 H19A 119.4
C20 C19 H19A 119.4
C19 C20 C21 117.23(15)
C19 C20 C25 120.48(15)
C21 C20 C25 122.20(14)
C20 C21 C16 122.89(14)
C20 C21 N2 119.23(14)
C16 C21 N2 117.89(14)
C23 C22 C16 112.79(14)
C23 C22 C24 110.01(14)
C16 C22 C24 109.78(14)
C23 C22 H22A 108.0
C16 C22 H22A 108.0
C24 C22 H22A 108.0
C22 C23 H23A 109.5
C22 C23 H23B 109.5
H23A C23 H23B 109.5
C22 C23 H23C 109.5
H23A C23 H23C 109.5
H23B C23 H23C 109.5
C22 C24 H24A 109.5
C22 C24 H24B 109.5
H24A C24 H24B 109.5
C22 C24 H24C 109.5
H24A C24 H24C 109.5
H24B C24 H24C 109.5
C20 C25 C26 109.21(16)
C20 C25 C27 112.51(15)
C26 C25 C27 111.13(17)
C20 C25 H25A 107.9
C26 C25 H25A 107.9
C27 C25 H25A 107.9
C25 C26 H26A 109.5
C25 C26 H26B 109.5
H26A C26 H26B 109.5
C25 C26 H26C 109.5
H26A C26 H26C 109.5
H26B C26 H26C 109.5
C25 C27 H27A 109.5
C25 C27 H27B 109.5
H27A C27 H27B 109.5
C25 C27 H27C 109.5
H27A C27 H27C 109.5
H27B C27 H27C 109.5
N3 C28 C29 112.50(16)
N3 C28 C32 99.98(14)
C29 C28 C32 106.83(16)
N3 C28 H28 111.2(12)
C29 C28 H28 110.6(12)
C32 C28 H28 115.3(12)
C28 C29 C30 105.55(17)
C28 C29 H29B 108.3(17)
C30 C29 H29B 117.4(17)
C28 C29 H29A 109.5(15)
C30 C29 H29A 110.4(14)
H29B C29 H29A 106(2)
C31 C30 C29 104.25(18)
C31 C30 H30A 112.2(15)
C29 C30 H30A 115.5(16)
C31 C30 H30B 107.0(15)
C29 C30 H30B 107.6(15)
H30A C30 H30B 110(2)
O C31 C32 125.3(2)
O C31 C30 125.8(2)
C32 C31 C30 108.88(16)
N5 C32 C31 108.94(16)
N5 C32 C28 105.36(15)
C31 C32 C28 106.09(17)
N5 C32 H32 115.1(15)
C31 C32 H32 107.5(15)
C28 C32 H32 113.4(14)

loop_
_geom_bond_atom_site_label_1
_geom_bond_atom_site_label_2
_geom_bond_distance
O C31 1.214(3)
B N3 1.537(2)
B C1 1.604(2)
B H2B 1.16(2)
B H1B 1.12(2)
N1 C1 1.351(2)
N1 C2 1.384(2)
N1 C9 1.452(2)
C1 N2 1.357(2)
N2 C3 1.387(2)
N2 C21 1.450(2)
C2 C3 1.349(2)
C2 H2 0.963(19)
N3 N4 1.335(2)
N3 C28 1.482(2)
C3 H3 0.93(2)
N4 N5 1.275(2)
C4 C5 1.390(3)
C4 C9 1.399(2)
C4 C10 1.519(2)
N5 C32 1.496(3)
C5 C6 1.387(3)
C5 H5A 0.9500
C6 C7 1.375(3)
C6 H6A 0.9500
C7 C8 1.396(2)
C7 H7A 0.9500
C8 C9 1.396(2)
C8 C13 1.518(2)
C10 C12 1.518(3)
C10 C11 1.523(3)
C10 H10A 1.0000
C11 H11A 0.9800
C11 H11B 0.9800
C11 H11C 0.9800
C12 H12A 0.9800
C12 H12B 0.9800
C12 H12C 0.9800
C13 C15 1.531(2)
C13 C14 1.535(2)
C13 H13A 1.0000
C14 H14A 0.9800
C14 H14B 0.9800
C14 H14C 0.9800
C15 H15A 0.9800
C15 H15B 0.9800
C15 H15C 0.9800
C16 C17 1.394(2)
C16 C21 1.398(2)
C16 C22 1.523(2)
C17 C18 1.380(2)
C17 H17A 0.9500
C18 C19 1.383(3)
C18 H18A 0.9500
C19 C20 1.395(2)
C19 H19A 0.9500
C20 C21 1.397(2)
C20 C25 1.517(2)
C22 C23 1.520(2)
C22 C24 1.530(2)
C22 H22A 1.0000
C23 H23A 0.9800
C23 H23B 0.9800
C23 H23C 0.9800
C24 H24A 0.9800
C24 H24B 0.9800
C24 H24C 0.9800
C25 C26 1.522(3)
C25 C27 1.541(3)
C25 H25A 1.0000
C26 H26A 0.9800
C26 H26B 0.9800
C26 H26C 0.9800
C27 H27A 0.9800
C27 H27B 0.9800
C27 H27C 0.9800
C28 C29 1.518(3)
C28 C32 1.521(3)
C28 H28 1.00(2)
C29 C30 1.529(3)
C29 H29B 0.95(3)
C29 H29A 0.99(3)
C30 C31 1.519(3)
C30 H30A 1.02(3)
C30 H30B 1.11(3)
C31 C32 1.512(3)
C32 H32 1.02(3)

loop_
_geom_torsion_atom_site_label_1
_geom_torsion_atom_site_label_2
_geom_torsion_atom_site_label_3
_geom_torsion_atom_site_label_4
_geom_torsion
C2 N1 C1 N2 -0.91(17)
C9 N1 C1 N2 -176.96(13)
C2 N1 C1 B 173.87(15)
C9 N1 C1 B -2.2(2)
N3 B C1 N1 115.67(17)
N3 B C1 N2 -70.7(2)
N1 C1 N2 C3 1.01(17)
B C1 N2 C3 -173.72(15)
N1 C1 N2 C21 177.32(13)
B C1 N2 C21 2.6(2)
C1 N1 C2 C3 0.48(19)
C9 N1 C2 C3 176.61(14)
C1 B N3 N4 -40.5(2)
C1 B N3 C28 170.78(14)
N1 C2 C3 N2 0.16(18)
C1 N2 C3 C2 -0.75(18)
C21 N2 C3 C2 -176.98(14)
C28 N3 N4 N5 -7.0(2)
B N3 N4 N5 -159.05(16)
N3 N4 N5 C32 -1.8(2)
C9 C4 C5 C6 0.0(3)
C10 C4 C5 C6 178.41(18)
C4 C5 C6 C7 0.5(3)
C5 C6 C7 C8 0.0(3)
C6 C7 C8 C9 -1.0(3)
C6 C7 C8 C13 178.77(17)
C7 C8 C9 C4 1.6(3)
C13 C8 C9 C4 -178.18(15)
C7 C8 C9 N1 -176.83(15)
C13 C8 C9 N1 3.4(2)
C5 C4 C9 C8 -1.1(3)
C10 C4 C9 C8 -179.46(16)
C5 C4 C9 N1 177.31(16)
C10 C4 C9 N1 -1.0(2)
C1 N1 C9 C8 -97.23(19)
C2 N1 C9 C8 87.19(19)
C1 N1 C9 C4 84.3(2)
C2 N1 C9 C4 -91.3(2)
C5 C4 C10 C12 47.5(2)
C9 C4 C10 C12 -134.2(2)
C5 C4 C10 C11 -77.3(2)
C9 C4 C10 C11 101.0(2)
C7 C8 C13 C15 -52.1(2)
C9 C8 C13 C15 127.68(17)
C7 C8 C13 C14 71.4(2)
C9 C8 C13 C14 -108.78(18)
C21 C16 C17 C18 2.2(2)
C22 C16 C17 C18 -173.83(15)
C16 C17 C18 C19 0.1(3)
C17 C18 C19 C20 -1.5(3)
C18 C19 C20 C21 0.6(3)
C18 C19 C20 C25 177.06(16)
C19 C20 C21 C16 1.9(2)
C25 C20 C21 C16 -174.52(16)
C19 C20 C21 N2 -178.48(14)
C25 C20 C21 N2 5.1(2)
C17 C16 C21 C20 -3.3(2)
C22 C16 C21 C20 172.77(15)
C17 C16 C21 N2 177.10(14)
C22 C16 C21 N2 -6.8(2)
C1 N2 C21 C20 101.36(19)
C3 N2 C21 C20 -82.9(2)
C1 N2 C21 C16 -79.01(19)
C3 N2 C21 C16 96.77(19)
C17 C16 C22 C23 -34.9(2)
C21 C16 C22 C23 149.14(16)
C17 C16 C22 C24 88.12(19)
C21 C16 C22 C24 -87.79(18)
C19 C20 C25 C26 -85.0(2)
C21 C20 C25 C26 91.3(2)
C19 C20 C25 C27 38.9(2)
C21 C20 C25 C27 -144.81(17)
N4 N3 C28 C29 124.98(17)
B N3 C28 C29 -83.4(2)
N4 N3 C28 C32 11.96(18)
B N3 C28 C32 163.56(15)
N3 C28 C29 C30 -81.76(19)
C32 C28 C29 C30 27.0(2)
C28 C29 C30 C31 -28.9(2)
C29 C30 C31 O -161.9(2)
C29 C30 C31 C32 20.5(2)
N4 N5 C32 C31 -103.99(18)
N4 N5 C32 C28 9.5(2)
O C31 C32 N5 -68.8(3)
C30 C31 C32 N5 108.84(18)
O C31 C32 C28 178.2(2)
C30 C31 C32 C28 -4.1(2)
N3 C28 C32 N5 -12.26(18)
C29 C28 C32 N5 -129.59(17)
N3 C28 C32 C31 103.18(16)
C29 C28 C32 C31 -14.2(2)
